data_1545407
loop_
_publ_author_name
'Bai, Peng'
'Li, Ya-Qiong'
'Huang, Zhi-Zhen'

_publ_section_title
;
 A Four-Component Cascade C-H Functionalization/Cyclization/Nucleophilic
 Substitution Reaction To Construct \a-Functionalized Tetrahydroquinolines
 by the Strategy of in Situ Directing Group Formation.
;
_journal_issue 6
_journal_name_full 'Organic letters'
_journal_page_first 1374
_journal_page_last 1377
_journal_paper_doi 10.1021/acs.orglett.7b00226
_journal_volume 19
_journal_year 2017
_chemical_formula_moiety 'C13 H13 Cl F3 N O2'
_chemical_formula_sum 'C13 H13 Cl F3 N O2'
_chemical_formula_weight 307.69
_chemical_name_systematic
;
 ? 
;
_space_group_crystal_system monoclinic
_space_group_IT_number 14
_space_group_name_Hall '-P 2ybc'
_space_group_name_H-M_alt 'P 1 21/c 1'
_symmetry_space_group_name_Hall '-P 2ybc'
_symmetry_space_group_name_H-M 'P 1 21/c 1'
_atom_sites_solution_hydrogens geom
_atom_sites_solution_primary direct
_atom_sites_solution_secondary difmap
_audit_creation_date 2016-07-08
_audit_creation_method
;
Olex2 1.2
(compiled 2014.03.20 svn.r2914 for OlexSys, GUI svn.r4816)
;
_cell_angle_alpha 90.00
_cell_angle_beta 93.865(7)
_cell_angle_gamma 90.00
_cell_formula_units_Z 4
_cell_length_a 7.9012(7)
_cell_length_b 20.4333(18)
_cell_length_c 8.2112(6)
_cell_measurement_reflns_used 1233
_cell_measurement_temperature 169.8
_cell_measurement_theta_max 29.3929
_cell_measurement_theta_min 2.9847
_cell_volume 1322.66(19)
_computing_cell_refinement
;
CrysAlisPro, Agilent Technologies,
Version 1.171.35.11 (release 16-05-2011 CrysAlis171 .NET)
(compiled May 16 2011,17:55:39)
;
_computing_data_collection
;
CrysAlisPro, Agilent Technologies,
Version 1.171.35.11 (release 16-05-2011 CrysAlis171 .NET)
(compiled May 16 2011,17:55:39)
;
_computing_data_reduction
;
CrysAlisPro, Agilent Technologies,
Version 1.171.35.11 (release 16-05-2011 CrysAlis171 .NET)
(compiled May 16 2011,17:55:39)
;
_computing_molecular_graphics 'Olex2 (Dolomanov et al., 2009)'
_computing_publication_material 'Olex2 (Dolomanov et al., 2009)'
_computing_structure_refinement 'ShelXL (Sheldrick, 2008)'
_computing_structure_solution 'ShelXS (Sheldrick, 2008)'
_diffrn_ambient_temperature 169.8
_diffrn_detector_area_resol_mean 10.3592
_diffrn_measured_fraction_theta_full 0.997
_diffrn_measured_fraction_theta_max 0.997
_diffrn_measurement_device_type 'Xcalibur, Atlas, Gemini ultra'
_diffrn_measurement_method '\w scans'
_diffrn_orient_matrix_UB_11 -0.0503199000
_diffrn_orient_matrix_UB_12 -0.0269171000
_diffrn_orient_matrix_UB_13 0.0221822000
_diffrn_orient_matrix_UB_21 -0.0589483000
_diffrn_orient_matrix_UB_22 0.0218859000
_diffrn_orient_matrix_UB_23 0.0321053000
_diffrn_orient_matrix_UB_31 -0.0457250000
_diffrn_orient_matrix_UB_32 0.0013546000
_diffrn_orient_matrix_UB_33 -0.0772582000
_diffrn_radiation_monochromator graphite
_diffrn_radiation_type MoK\a
_diffrn_radiation_wavelength 0.71073
_diffrn_reflns_av_R_equivalents 0.0360
_diffrn_reflns_av_unetI/netI 0.0544
_diffrn_reflns_limit_h_max 9
_diffrn_reflns_limit_h_min -5
_diffrn_reflns_limit_k_max 24
_diffrn_reflns_limit_k_min -23
_diffrn_reflns_limit_l_max 9
_diffrn_reflns_limit_l_min -9
_diffrn_reflns_number 5338
_diffrn_reflns_theta_full 25.35
_diffrn_reflns_theta_max 25.35
_diffrn_reflns_theta_min 3.26
_diffrn_source 'Enhance (Mo) X-ray Source'
_exptl_absorpt_coefficient_mu 0.325
_exptl_absorpt_correction_T_max 1.00000
_exptl_absorpt_correction_T_min 0.92583
_exptl_absorpt_correction_type multi-scan
_exptl_absorpt_process_details
;
CrysAlisPro, Agilent Technologies,
Version 1.171.35.11 (release 16-05-2011 CrysAlis171 .NET)
(compiled May 16 2011,17:55:39)
Empirical absorption correction using spherical harmonics,
 implemented in SCALE3 ABSPACK scaling algorithm.
;
_exptl_crystal_colour colourless
_exptl_crystal_colour_primary colourless
_exptl_crystal_density_diffrn 1.545
_exptl_crystal_density_method 'not measured'
_exptl_crystal_description needle
_exptl_crystal_F_000 632
_exptl_crystal_size_max 0.48
_exptl_crystal_size_mid 0.29
_exptl_crystal_size_min 0.18
_refine_diff_density_max 0.208
_refine_diff_density_min -0.280
_refine_diff_density_rms 0.059
_refine_ls_extinction_method none
_refine_ls_goodness_of_fit_ref 1.031
_refine_ls_hydrogen_treatment constr
_refine_ls_matrix_type full
_refine_ls_number_parameters 182
_refine_ls_number_reflns 2413
_refine_ls_number_restraints 0
_refine_ls_restrained_S_all 1.031
_refine_ls_R_factor_all 0.0638
_refine_ls_R_factor_gt 0.0430
_refine_ls_shift/su_max 0.000
_refine_ls_shift/su_mean 0.000
_refine_ls_structure_factor_coef Fsqd
_refine_ls_weighting_details 'calc w=1/[\s^2^(Fo^2^)+(0.0426P)^2^+0.1167P] where P=(Fo^2^+2Fc^2^)/3'
_refine_ls_weighting_scheme calc
_refine_ls_wR_factor_gt 0.0922
_refine_ls_wR_factor_ref 0.1063
_reflns_number_gt 1776
_reflns_number_total 2413
_reflns_threshold_expression >2sigma(I)
_cod_data_source_file ol7b00226_si_002.cif
_cod_data_source_block 160707_bai1607062
_cod_depositor_comments 'Adding full bibliography for 1545407.cif.'
_cod_original_cell_volume 1322.7(2)
_cod_database_code 1545407
_chemical_oxdiff_formula 'c10 h10 n2 o8 CL1'
_reflns_odcompleteness_completeness 99.50
_reflns_odcompleteness_iscentric 1
_reflns_odcompleteness_theta 26.32
_olex2_refinement_description
;
1. Fixed Uiso
 At 1.2 times of:
  All C(H) groups, All C(H,H) groups
 At 1.5 times of:
  All C(H,H,H) groups
2.a Ternary CH refined with riding coordinates:
 C9(H9)
2.b Secondary CH2 refined with riding coordinates:
 C7(H7A,H7B), C8(H8A,H8B), C10(H10A,H10B)
2.c Aromatic/amide H refined with riding coordinates:
 C1(H1), C3(H3), C4(H4)
2.d Idealised Me refined as rotating group:
 C13(H13A,H13B,H13C)
;

loop_
_space_group_symop_id
_space_group_symop_operation_xyz
1 'x, y, z'
2 '-x, y+1/2, -z+1/2'
3 '-x, -y, -z'
4 'x, -y-1/2, z-1/2'

loop_
_atom_site_label
_atom_site_type_symbol
_atom_site_fract_x
_atom_site_fract_y
_atom_site_fract_z
_atom_site_U_iso_or_equiv
_atom_site_adp_type
_atom_site_occupancy
_atom_site_calc_flag
_atom_site_refinement_flags_posn
Cl1 Cl 0.39105(9) 0.47856(3) 0.82279(7) 0.0435(2) Uani 1 d .
F1 F -0.0296(2) 0.13054(6) 0.0967(2) 0.0515(5) Uani 1 d .
F2 F -0.13515(19) 0.18963(7) 0.28023(16) 0.0454(4) Uani 1 d .
F3 F -0.21123(19) 0.20488(7) 0.02927(17) 0.0451(4) Uani 1 d .
O1 O 0.00970(19) 0.30012(7) 0.16872(18) 0.0285(4) Uani 1 d .
O2 O 0.3614(2) 0.30555(7) -0.05325(18) 0.0310(4) Uani 1 d .
N1 N 0.2784(2) 0.35406(8) 0.1757(2) 0.0225(4) Uani 1 d .
C1 C 0.2660(3) 0.47339(11) 0.5091(3) 0.0280(5) Uani 1 d .
H1 H 0.2178 0.5150 0.5286 0.034 Uiso 1 calc R
C2 C 0.3621(3) 0.44189(11) 0.6309(3) 0.0285(5) Uani 1 d .
C3 C 0.4345(3) 0.38151(11) 0.6078(3) 0.0282(5) Uani 1 d .
H3 H 0.5016 0.3609 0.6936 0.034 Uiso 1 calc R
C4 C 0.4075(3) 0.35138(10) 0.4570(3) 0.0250(5) Uani 1 d .
H4 H 0.4537 0.3093 0.4391 0.030 Uiso 1 calc R
C5 C 0.3133(3) 0.38287(10) 0.3333(2) 0.0215(5) Uani 1 d .
C6 C 0.2399(3) 0.44394(10) 0.3576(3) 0.0241(5) Uani 1 d .
C7 C 0.1281(3) 0.47017(11) 0.2179(3) 0.0291(6) Uani 1 d .
H7A H 0.1973 0.4840 0.1279 0.035 Uiso 1 calc R
H7B H 0.0633 0.5085 0.2535 0.035 Uiso 1 calc R
C8 C 0.0071(3) 0.41537(11) 0.1606(3) 0.0313(6) Uani 1 d .
H8A H -0.0671 0.4310 0.0667 0.038 Uiso 1 calc R
H8B H -0.0660 0.4040 0.2498 0.038 Uiso 1 calc R
C9 C 0.1025(3) 0.35415(10) 0.1104(3) 0.0256(5) Uani 1 d .
H9 H 0.0995 0.3521 -0.0115 0.031 Uiso 1 calc R
C10 C 0.0652(3) 0.23799(10) 0.1171(3) 0.0283(5) Uani 1 d .
H10A H 0.1653 0.2235 0.1869 0.034 Uiso 1 calc R
H10B H 0.0972 0.2402 0.0027 0.034 Uiso 1 calc R
C11 C -0.0783(3) 0.19151(11) 0.1311(3) 0.0298(6) Uani 1 d .
C12 C 0.4023(3) 0.33141(10) 0.0779(3) 0.0252(5) Uani 1 d .
C13 C 0.5835(3) 0.33984(12) 0.1349(3) 0.0384(6) Uani 1 d .
H13A H 0.6204 0.3025 0.2032 0.058 Uiso 1 calc GR
H13B H 0.5969 0.3802 0.1988 0.058 Uiso 1 calc GR
H13C H 0.6526 0.3424 0.0405 0.058 Uiso 1 calc GR

loop_
_atom_site_aniso_label
_atom_site_aniso_U_11
_atom_site_aniso_U_22
_atom_site_aniso_U_33
_atom_site_aniso_U_23
_atom_site_aniso_U_13
_atom_site_aniso_U_12
Cl1 0.0551(5) 0.0467(4) 0.0288(4) -0.0118(3) 0.0022(3) -0.0043(3)
F1 0.0518(11) 0.0283(8) 0.0764(11) -0.0057(7) 0.0185(9) -0.0012(7)
F2 0.0469(10) 0.0546(10) 0.0360(8) 0.0030(7) 0.0121(7) -0.0101(7)
F3 0.0330(9) 0.0529(9) 0.0474(9) 0.0007(7) -0.0112(7) -0.0095(7)
O1 0.0236(9) 0.0262(8) 0.0361(9) -0.0053(7) 0.0060(7) -0.0018(7)
O2 0.0357(10) 0.0309(9) 0.0269(9) -0.0053(7) 0.0066(7) -0.0012(7)
N1 0.0197(10) 0.0246(9) 0.0232(10) -0.0024(8) 0.0012(8) 0.0012(8)
C1 0.0262(14) 0.0233(12) 0.0353(13) -0.0016(11) 0.0080(11) -0.0020(10)
C2 0.0274(14) 0.0349(13) 0.0233(12) -0.0031(10) 0.0036(10) -0.0075(11)
C3 0.0274(14) 0.0305(12) 0.0264(12) 0.0023(10) -0.0014(10) 0.0007(10)
C4 0.0232(13) 0.0229(11) 0.0292(13) -0.0003(10) 0.0030(10) -0.0003(10)
C5 0.0208(12) 0.0237(11) 0.0205(11) -0.0025(9) 0.0043(9) -0.0026(9)
C6 0.0221(13) 0.0225(11) 0.0283(12) 0.0010(10) 0.0072(10) -0.0026(10)
C7 0.0302(14) 0.0246(12) 0.0328(13) 0.0015(10) 0.0034(10) 0.0055(10)
C8 0.0276(14) 0.0316(13) 0.0339(13) -0.0007(11) -0.0030(11) 0.0068(10)
C9 0.0245(14) 0.0267(12) 0.0252(12) 0.0000(10) -0.0010(10) 0.0000(10)
C10 0.0240(13) 0.0283(13) 0.0328(13) -0.0020(10) 0.0034(10) 0.0002(10)
C11 0.0303(15) 0.0286(13) 0.0309(13) -0.0027(10) 0.0047(11) 0.0012(10)
C12 0.0291(14) 0.0186(11) 0.0285(13) 0.0009(10) 0.0062(10) 0.0023(10)
C13 0.0256(15) 0.0456(16) 0.0448(15) -0.0114(12) 0.0072(12) 0.0011(12)

loop_
_atom_type_symbol
_atom_type_description
_atom_type_scat_dispersion_real
_atom_type_scat_dispersion_imag
_atom_type_scat_source
C C 0.0033 0.0016 'International Tables Vol C Tables 4.2.6.8 and 6.1.1.4'
H H 0.0000 0.0000 'International Tables Vol C Tables 4.2.6.8 and 6.1.1.4'
Cl Cl 0.1484 0.1585 'International Tables Vol C Tables 4.2.6.8 and 6.1.1.4'
F F 0.0171 0.0103 'International Tables Vol C Tables 4.2.6.8 and 6.1.1.4'
N N 0.0061 0.0033 'International Tables Vol C Tables 4.2.6.8 and 6.1.1.4'
O O 0.0106 0.0060 'International Tables Vol C Tables 4.2.6.8 and 6.1.1.4'

loop_
_geom_angle_atom_site_label_1
_geom_angle_atom_site_label_2
_geom_angle_atom_site_label_3
_geom_angle
C10 O1 C9 114.63(17)
C5 N1 C9 116.96(17)
C12 N1 C5 124.08(18)
C12 N1 C9 118.73(17)
C2 C1 H1 120.3
C2 C1 C6 119.5(2)
C6 C1 H1 120.3
C1 C2 Cl1 119.22(18)
C1 C2 C3 122.2(2)
C3 C2 Cl1 118.56(18)
C2 C3 H3 120.7
C2 C3 C4 118.7(2)
C4 C3 H3 120.7
C3 C4 H4 120.2
C5 C4 C3 119.6(2)
C5 C4 H4 120.2
C4 C5 N1 122.41(18)
C4 C5 C6 121.40(19)
C6 C5 N1 116.13(19)
C1 C6 C5 118.6(2)
C1 C6 C7 125.2(2)
C5 C6 C7 116.06(19)
C6 C7 H7A 110.2
C6 C7 H7B 110.2
C6 C7 C8 107.34(18)
H7A C7 H7B 108.5
C8 C7 H7A 110.2
C8 C7 H7B 110.2
C7 C8 H8A 109.2
C7 C8 H8B 109.2
C7 C8 C9 111.93(19)
H8A C8 H8B 107.9
C9 C8 H8A 109.2
C9 C8 H8B 109.2
O1 C9 N1 112.02(17)
O1 C9 C8 105.58(18)
O1 C9 H9 109.0
N1 C9 C8 112.12(17)
N1 C9 H9 109.0
C8 C9 H9 109.0
O1 C10 H10A 110.3
O1 C10 H10B 110.3
O1 C10 C11 107.20(18)
H10A C10 H10B 108.5
C11 C10 H10A 110.3
C11 C10 H10B 110.3
F1 C11 C10 110.3(2)
F2 C11 F1 106.62(19)
F2 C11 C10 113.26(19)
F3 C11 F1 106.56(18)
F3 C11 F2 106.45(19)
F3 C11 C10 113.24(19)
O2 C12 N1 120.0(2)
O2 C12 C13 121.3(2)
N1 C12 C13 118.77(19)
C12 C13 H13A 109.5
C12 C13 H13B 109.5
C12 C13 H13C 109.5
H13A C13 H13B 109.5
H13A C13 H13C 109.5
H13B C13 H13C 109.5

loop_
_geom_bond_atom_site_label_1
_geom_bond_atom_site_label_2
_geom_bond_distance
Cl1 C2 1.745(2)
F1 C11 1.339(3)
F2 C11 1.333(3)
F3 C11 1.326(3)
O1 C9 1.426(3)
O1 C10 1.417(2)
O2 C12 1.223(2)
N1 C5 1.431(3)
N1 C9 1.456(3)
N1 C12 1.387(3)
C1 H1 0.9500
C1 C2 1.375(3)
C1 C6 1.385(3)
C2 C3 1.378(3)
C3 H3 0.9500
C3 C4 1.387(3)
C4 H4 0.9500
C4 C5 1.378(3)
C5 C6 1.396(3)
C6 C7 1.499(3)
C7 H7A 0.9900
C7 H7B 0.9900
C7 C8 1.525(3)
C8 H8A 0.9900
C8 H8B 0.9900
C8 C9 1.531(3)
C9 H9 1.0000
C10 H10A 0.9900
C10 H10B 0.9900
C10 C11 1.489(3)
C12 C13 1.486(3)
C13 H13A 0.9800
C13 H13B 0.9800
C13 H13C 0.9800

loop_
_geom_torsion_atom_site_label_1
_geom_torsion_atom_site_label_2
_geom_torsion_atom_site_label_3
_geom_torsion_atom_site_label_4
_geom_torsion
Cl1 C2 C3 C4 178.08(17)
O1 C10 C11 F1 -174.97(17)
O1 C10 C11 F2 -55.6(2)
O1 C10 C11 F3 65.7(2)
N1 C5 C6 C1 178.44(19)
N1 C5 C6 C7 2.5(3)
C1 C2 C3 C4 -0.8(3)
C1 C6 C7 C8 -127.6(2)
C2 C1 C6 C5 -0.2(3)
C2 C1 C6 C7 175.3(2)
C2 C3 C4 C5 1.6(3)
C3 C4 C5 N1 -178.97(19)
C3 C4 C5 C6 -1.8(3)
C4 C5 C6 C1 1.1(3)
C4 C5 C6 C7 -174.8(2)
C5 N1 C9 O1 -84.2(2)
C5 N1 C9 C8 34.3(2)
C5 N1 C12 O2 177.74(18)
C5 N1 C12 C13 -2.9(3)
C5 C6 C7 C8 48.0(3)
C6 C1 C2 Cl1 -178.75(17)
C6 C1 C2 C3 0.1(3)
C6 C7 C8 C9 -57.8(2)
C7 C8 C9 O1 140.56(18)
C7 C8 C9 N1 18.3(3)
C9 O1 C10 C11 -158.46(18)
C9 N1 C5 C4 130.1(2)
C9 N1 C5 C6 -47.2(3)
C9 N1 C12 O2 -7.8(3)
C9 N1 C12 C13 171.55(19)
C10 O1 C9 N1 -65.1(2)
C10 O1 C9 C8 172.54(17)
C12 N1 C5 C4 -55.4(3)
C12 N1 C5 C6 127.3(2)
C12 N1 C9 O1 101.0(2)
C12 N1 C9 C8 -140.53(19)
